data_4313362
loop_
_publ_author_name
'Tristram Chivers'
'Chantall Fedorchuk'
'Gabriele Schatte'
'Masood Parvez'

_publ_contact_author_address
; Department of Chemistry
    University of Calgary
    Calgary Alberta T2N 1N4
    Canada
;
_publ_contact_author_email chivers@ucalgary.ca
_publ_contact_author_fax '001 403 289 9488'
_publ_contact_author_name 'Dr Tristram Chivers'
_publ_contact_author_phone '001 403 220 5741'
_publ_section_title
;
 Syntheses and X-ray Structures of Monocyclic, Bicyclic, and Spirocyclic
 Gallium and Indium Boraamidinates
;
_journal_name_full 'Inorganic Chemistry'
_journal_page_first 2084
_journal_page_last 2093
_journal_paper_doi 10.1021/ic0206286
_journal_volume 42
_journal_year 2003
_chemical_formula_moiety 'C32 H56 B2 In Li N4 O'
_chemical_formula_sum 'C32 H56 B2 In Li N4 O'
_chemical_formula_weight 656.19
_chemical_name_systematic
;
   ?
;
_space_group_IT_number 15
_symmetry_cell_setting monoclinic
_symmetry_space_group_name_Hall '-C 2yc'
_symmetry_space_group_name_H-M 'C 1 2/c 1'
_atom_sites_solution_hydrogens geom
_atom_sites_solution_primary direct
_atom_sites_solution_secondary difmap
_cell_angle_alpha 90.00
_cell_angle_beta 103.3140(10)
_cell_angle_gamma 90.00
_cell_formula_units_Z 4
_cell_length_a 11.1322(2)
_cell_length_b 16.7074(3)
_cell_length_c 20.3868(4)
_cell_measurement_temperature 173(2)
_cell_volume 3689.83(12)
_computing_cell_refinement 'HKL Scalepack (Otwinowski & Minor 1997)'
_computing_data_collection 'Collect (Nonius BV, 1997-2000)'
_computing_data_reduction ' HKL Denzo and Scalepack (Otwinowski & Minor 1997)'
_computing_molecular_graphics ' Cameron (WinGX v1.64-03a), Ortep (SHELXTL-NT v5.1, Bruker)'
_computing_publication_material 'WinGX v1.64-03a (L. J. Farrugia)'
_computing_structure_refinement 'SHELXL-97 (Sheldrick, 1997)'
_computing_structure_solution ' SIR-92 (A. Altomare, G. Cascarano et al.)'
_diffrn_ambient_temperature 173(2)
_diffrn_detector_area_resol_mean 9
_diffrn_measured_fraction_theta_full 0.982
_diffrn_measured_fraction_theta_max 0.982
_diffrn_measurement_device '95mm CCD camera on \k-goniostat'
_diffrn_measurement_device_type 'KappaCCD (Nonius, FR540C)'
_diffrn_measurement_method 'CCD rotation images, thick slices'
_diffrn_orient_matrix_type 'by Nonius Collect from scalepack cell'
_diffrn_radiation_monochromator 'horizonally mounted graphite crystal'
_diffrn_radiation_source 'Enraf Nonius FR590D, fine-focus sealed tube'
_diffrn_radiation_type MoK\a
_diffrn_radiation_wavelength 0.71073
_diffrn_reflns_av_R_equivalents 0.0182
_diffrn_reflns_av_sigmaI/netI 0.0312
_diffrn_reflns_limit_h_max 15
_diffrn_reflns_limit_h_min -15
_diffrn_reflns_limit_k_max 23
_diffrn_reflns_limit_k_min -23
_diffrn_reflns_limit_l_max 28
_diffrn_reflns_limit_l_min -28
_diffrn_reflns_number 9914
_diffrn_reflns_theta_full 30.01
_diffrn_reflns_theta_max 30.01
_diffrn_reflns_theta_min 3.32
_diffrn_standards_decay_% 'no decay'
_exptl_absorpt_coefficient_mu 0.668
_exptl_absorpt_correction_T_max 0.9362
_exptl_absorpt_correction_T_min 0.8403
_exptl_absorpt_correction_type multi-scan
_exptl_absorpt_process_details 'HKL Scalepack (Otwinowski & Minor 1997)'
_exptl_crystal_colour plate
_exptl_crystal_density_diffrn 1.181
_exptl_crystal_density_method 'not measured'
_exptl_crystal_description colourless
_exptl_crystal_F_000 1384
_exptl_crystal_size_max 0.27
_exptl_crystal_size_mid 0.20
_exptl_crystal_size_min 0.10
_refine_diff_density_max 1.393
_refine_diff_density_min -0.858
_refine_diff_density_rms 0.077
_refine_ls_extinction_method none
_refine_ls_goodness_of_fit_ref 1.045
_refine_ls_hydrogen_treatment mixed
_refine_ls_matrix_type full
_refine_ls_number_parameters 183
_refine_ls_number_reflns 5296
_refine_ls_number_restraints 4
_refine_ls_restrained_S_all 1.048
_refine_ls_R_factor_all 0.0484
_refine_ls_R_factor_gt 0.0399
_refine_ls_shift/su_max 0.000
_refine_ls_shift/su_mean 0.000
_refine_ls_structure_factor_coef Fsqd
_refine_ls_weighting_details 'calc w=1/[\s^2^(Fo^2^)+(0.0621P)^2^+5.3788P] where P=(Fo^2^+2Fc^2^)/3'
_refine_ls_weighting_scheme calc
_refine_ls_wR_factor_gt 0.1070
_refine_ls_wR_factor_ref 0.1146
_reflns_number_gt 4631
_reflns_number_total 5296
_reflns_threshold_expression >2sigma(I)
_cod_data_source_file ic0206286_5.cif
_cod_data_source_block 3b
_cod_database_code 4313362

loop_
_symmetry_equiv_pos_as_xyz
'x, y, z'
'-x, y, -z+1/2'
'x+1/2, y+1/2, z'
'-x+1/2, y+1/2, -z+1/2'
'-x, -y, -z'
'x, -y, z-1/2'
'-x+1/2, -y+1/2, -z'
'x+1/2, -y+1/2, z-1/2'

loop_
_atom_site_label
_atom_site_type_symbol
_atom_site_fract_x
_atom_site_fract_y
_atom_site_fract_z
_atom_site_U_iso_or_equiv
_atom_site_adp_type
_atom_site_occupancy
_atom_site_symmetry_multiplicity
_atom_site_calc_flag
_atom_site_refinement_flags
_atom_site_disorder_assembly
_atom_site_disorder_group
In1 In 0.5000 0.066768(13) 0.7500 0.03351(9) Uani 1 2 d S . .
N1 N 0.34678(17) 0.15269(12) 0.72846(11) 0.0375(4) Uani 1 1 d . . .
N2 N 0.3782(2) 0.04260(13) 0.65903(10) 0.0382(4) Uani 1 1 d . . .
C10 C 0.2646(2) 0.17588(19) 0.77310(16) 0.0501(6) Uani 1 1 d . . .
C11 C 0.3445(3) 0.2010(3) 0.84166(18) 0.0704(10) Uani 1 1 d . . .
H11A H 0.3963 0.2466 0.8356 0.084 Uiso 1 1 calc R . .
H11B H 0.3972 0.1561 0.8615 0.084 Uiso 1 1 calc R . .
H11C H 0.2912 0.2163 0.8717 0.084 Uiso 1 1 calc R . .
C12 C 0.1797(3) 0.2466(3) 0.7436(2) 0.0753(11) Uani 1 1 d . . .
H12A H 0.2303 0.2923 0.7363 0.090 Uiso 1 1 calc R . .
H12B H 0.1294 0.2618 0.7752 0.090 Uiso 1 1 calc R . .
H12C H 0.1257 0.2305 0.7006 0.090 Uiso 1 1 calc R . .
C13 C 0.1858(3) 0.1045(3) 0.7848(2) 0.0688(9) Uani 1 1 d . . .
H13A H 0.1333 0.0873 0.7416 0.083 Uiso 1 1 calc R . .
H13B H 0.1339 0.1202 0.8154 0.083 Uiso 1 1 calc R . .
H13C H 0.2398 0.0602 0.8047 0.083 Uiso 1 1 calc R . .
C21 C 0.2886(4) -0.0828(2) 0.6081(2) 0.0704(10) Uani 1 1 d . . .
H21A H 0.3059 -0.1073 0.6530 0.085 Uiso 1 1 calc R . .
H21B H 0.2947 -0.1236 0.5744 0.085 Uiso 1 1 calc R . .
H21C H 0.2051 -0.0602 0.5978 0.085 Uiso 1 1 calc R . .
C22 C 0.5108(4) -0.0535(2) 0.62041(19) 0.0672(10) Uani 1 1 d . . .
H22A H 0.5294 -0.0783 0.6652 0.081 Uiso 1 1 calc R . .
H22B H 0.5719 -0.0118 0.6188 0.081 Uiso 1 1 calc R . .
H22C H 0.5137 -0.0942 0.5862 0.081 Uiso 1 1 calc R . .
C20 C 0.3822(3) -0.01639(17) 0.60650(13) 0.0466(6) Uani 1 1 d . . .
C23 C 0.3552(4) 0.0215(2) 0.53654(15) 0.0646(9) Uani 1 1 d . . .
H23A H 0.2725 0.0452 0.5267 0.077 Uiso 1 1 calc R . .
H23B H 0.3592 -0.0197 0.5029 0.077 Uiso 1 1 calc R . .
H23C H 0.4164 0.0631 0.5351 0.077 Uiso 1 1 calc R . .
C1 C 0.1804(2) 0.13457(16) 0.61046(13) 0.0406(5) Uani 1 1 d . . .
C2 C 0.0705(3) 0.0907(2) 0.59734(16) 0.0557(7) Uani 1 1 d . . .
H2 H 0.0673 0.0420 0.6209 0.067 Uiso 1 1 calc . . .
C3 C -0.0341(3) 0.1163(3) 0.55094(18) 0.0705(10) Uani 1 1 d . . .
H3 H -0.1078 0.0855 0.5437 0.085 Uiso 1 1 calc . . .
C4 C -0.0313(3) 0.1866(3) 0.51516(18) 0.0671(9) Uani 1 1 d . . .
H4 H -0.1027 0.2043 0.4834 0.080 Uiso 1 1 calc . . .
C5 C 0.0763(3) 0.2305(2) 0.52623(16) 0.0595(8) Uani 1 1 d . . .
H5 H 0.0791 0.2786 0.5018 0.071 Uiso 1 1 calc . . .
C6 C 0.1808(3) 0.20474(17) 0.57303(14) 0.0470(6) Uani 1 1 d . . .
H6 H 0.2543 0.2356 0.5797 0.056 Uiso 1 1 calc . . .
B1 B 0.3004(2) 0.10842(16) 0.66530(14) 0.0363(5) Uani 1 1 d . . .
Li1 Li 0.5000 0.2306(4) 0.7500 0.0517(16) Uani 1 2 d S . .
O1 O 0.5000 0.3434(2) 0.7500 0.138(2) Uani 1 2 d SD . .
C31 C 0.6212(8) 0.3715(12) 0.7914(5) 0.162(5) Uiso 0.50 1 d PD A 1
H31A H 0.6880 0.3314 0.7957 0.194 Uiso 0.50 1 calc PR A 1
H31B H 0.6477 0.4238 0.7767 0.194 Uiso 0.50 1 calc PR A 1
C32 C 0.5688(11) 0.3769(8) 0.8520(6) 0.101(2) Uiso 0.50 1 d PD A 1
H32A H 0.6332 0.3943 0.8907 0.121 Uiso 0.50 1 calc PR A 1
H32B H 0.5377 0.3243 0.8614 0.121 Uiso 0.50 1 calc PR A 1
H32C H 0.5010 0.4157 0.8437 0.121 Uiso 0.50 1 calc PR A 1
C33 C 0.4639(18) 0.4181(5) 0.7139(6) 0.162(5) Uiso 0.50 1 d PD A 2
H33A H 0.5391 0.4478 0.7103 0.194 Uiso 0.50 1 calc PR A 2
H33B H 0.4180 0.4515 0.7400 0.194 Uiso 0.50 1 calc PR A 2
C34 C 0.3846(11) 0.4045(8) 0.6443(5) 0.101(2) Uiso 0.50 1 d PD A 2
H34A H 0.3605 0.4563 0.6226 0.121 Uiso 0.50 1 calc PR A 2
H34B H 0.3104 0.3746 0.6475 0.121 Uiso 0.50 1 calc PR A 2
H34C H 0.4312 0.3739 0.6175 0.121 Uiso 0.50 1 calc PR A 2

loop_
_atom_site_aniso_label
_atom_site_aniso_U_11
_atom_site_aniso_U_22
_atom_site_aniso_U_33
_atom_site_aniso_U_23
_atom_site_aniso_U_13
_atom_site_aniso_U_12
In1 0.03053(12) 0.03254(13) 0.03459(13) 0.000 0.00159(8) 0.000
N1 0.0254(8) 0.0377(10) 0.0453(11) -0.0067(8) -0.0002(7) 0.0003(7)
N2 0.0389(10) 0.0393(10) 0.0327(10) -0.0023(8) 0.0008(8) -0.0016(8)
C10 0.0337(11) 0.0574(16) 0.0559(16) -0.0168(12) 0.0035(10) 0.0035(11)
C11 0.0530(17) 0.091(3) 0.062(2) -0.0355(19) 0.0031(14) 0.0103(17)
C12 0.0540(18) 0.076(2) 0.088(3) -0.027(2) -0.0008(17) 0.0271(17)
C13 0.0538(18) 0.089(3) 0.070(2) -0.0142(19) 0.0280(16) -0.0121(18)
C21 0.093(3) 0.0546(18) 0.061(2) -0.0171(15) 0.0141(19) -0.0252(18)
C22 0.075(2) 0.066(2) 0.0555(19) -0.0176(15) 0.0050(16) 0.0227(17)
C20 0.0582(16) 0.0441(13) 0.0347(12) -0.0045(10) 0.0052(11) -0.0001(12)
C23 0.084(2) 0.072(2) 0.0388(15) 0.0005(14) 0.0158(15) 0.0098(18)
C1 0.0352(11) 0.0429(12) 0.0400(12) 0.0005(10) 0.0014(9) -0.0033(9)
C2 0.0418(14) 0.0650(18) 0.0512(16) 0.0128(14) -0.0080(12) -0.0156(13)
C3 0.0413(15) 0.097(3) 0.061(2) 0.0128(18) -0.0121(14) -0.0173(16)
C4 0.0477(16) 0.087(3) 0.0550(18) 0.0111(17) -0.0112(13) 0.0064(16)
C5 0.0665(19) 0.0569(18) 0.0495(16) 0.0115(13) 0.0022(14) 0.0098(15)
C6 0.0444(13) 0.0446(14) 0.0482(14) 0.0021(11) 0.0025(11) -0.0028(11)
B1 0.0293(11) 0.0364(13) 0.0403(13) 0.0010(10) 0.0019(9) -0.0044(9)
Li1 0.044(3) 0.030(3) 0.072(5) 0.000 -0.003(3) 0.000
O1 0.165(6) 0.0279(17) 0.216(7) 0.000 0.034(5) 0.000

loop_
_atom_type_symbol
_atom_type_description
_atom_type_scat_dispersion_real
_atom_type_scat_dispersion_imag
_atom_type_scat_source
C C 0.0033 0.0016 'International Tables Vol C Tables 4.2.6.8 and 6.1.1.4'
H H 0.0000 0.0000 'International Tables Vol C Tables 4.2.6.8 and 6.1.1.4'
Li Li -0.0003 0.0001 'International Tables Vol C Tables 4.2.6.8 and 6.1.1.4'
N N 0.0061 0.0033 'International Tables Vol C Tables 4.2.6.8 and 6.1.1.4'
B B 0.0013 0.0007 'International Tables Vol C Tables 4.2.6.8 and 6.1.1.4'
In In -0.7276 1.3100 'International Tables Vol C Tables 4.2.6.8 and 6.1.1.4'
O O 0.0106 0.0060 'International Tables Vol C Tables 4.2.6.8 and 6.1.1.4'

loop_
_geom_angle_atom_site_label_1
_geom_angle_atom_site_label_2
_geom_angle_atom_site_label_3
_geom_angle
_geom_angle_site_symmetry_1
_geom_angle_site_symmetry_3
_geom_angle_publ_flag
N2 In1 N2 157.49(12) . 2_656 ?
N2 In1 N1 128.71(8) . 2_656 ?
N2 In1 N1 68.28(8) 2_656 2_656 ?
N2 In1 N1 68.28(8) . . ?
N2 In1 N1 128.71(8) 2_656 . ?
N1 In1 N1 98.31(10) 2_656 . ?
N2 In1 B1 159.94(9) . 2_656 ?
N2 In1 B1 33.50(9) 2_656 2_656 ?
N1 In1 B1 34.78(8) 2_656 2_656 ?
N1 In1 B1 117.90(8) . 2_656 ?
N2 In1 B1 33.50(9) . . ?
N2 In1 B1 159.94(9) 2_656 . ?
N1 In1 B1 117.90(8) 2_656 . ?
N1 In1 B1 34.78(8) . . ?
B1 In1 B1 148.65(12) 2_656 . ?
N2 In1 Li1 101.25(6) . . ?
N2 In1 Li1 101.25(6) 2_656 . ?
N1 In1 Li1 49.15(5) 2_656 . ?
N1 In1 Li1 49.15(5) . . ?
B1 In1 Li1 74.33(6) 2_656 . ?
B1 In1 Li1 74.33(6) . . ?
B1 N1 C10 121.7(2) . . ?
B1 N1 Li1 126.60(17) . . ?
C10 N1 Li1 107.15(17) . . ?
B1 N1 In1 86.92(14) . . ?
C10 N1 In1 127.52(18) . . ?
Li1 N1 In1 78.92(15) . . ?
B1 N2 C20 135.0(2) . . ?
B1 N2 In1 93.18(15) . . ?
C20 N2 In1 131.54(18) . . ?
N1 C10 C13 110.4(2) . . ?
N1 C10 C11 108.7(2) . . ?
C13 C10 C11 107.7(3) . . ?
N1 C10 C12 111.7(3) . . ?
C13 C10 C12 109.6(3) . . ?
C11 C10 C12 108.7(3) . . ?
N2 C20 C22 108.8(2) . . ?
N2 C20 C23 111.9(2) . . ?
C22 C20 C23 108.5(3) . . ?
N2 C20 C21 109.8(3) . . ?
C22 C20 C21 108.4(3) . . ?
C23 C20 C21 109.4(3) . . ?
C2 C1 C6 116.6(2) . . ?
C2 C1 B1 123.1(2) . . ?
C6 C1 B1 120.3(2) . . ?
C3 C2 C1 121.9(3) . . ?
C4 C3 C2 120.1(3) . . ?
C5 C4 C3 119.3(3) . . ?
C4 C5 C6 120.4(3) . . ?
C5 C6 C1 121.6(3) . . ?
N2 B1 N1 111.6(2) . . ?
N2 B1 C1 125.3(2) . . ?
N1 B1 C1 123.0(2) . . ?
N2 B1 In1 53.32(12) . . ?
N1 B1 In1 58.30(11) . . ?
C1 B1 In1 177.48(19) . . ?
O1 Li1 O1 0.000(1) 2_656 . ?
O1 Li1 N1 128.08(15) 2_656 . ?
O1 Li1 N1 128.08(15) . . ?
O1 Li1 N1 128.08(15) 2_656 2_656 ?
O1 Li1 N1 128.08(15) . 2_656 ?
N1 Li1 N1 103.8(3) . 2_656 ?
O1 Li1 In1 180.000(1) 2_656 . ?
O1 Li1 In1 180.000(1) . . ?
N1 Li1 In1 51.92(14) . . ?
N1 Li1 In1 51.92(15) 2_656 . ?
O1 Li1 C31 31.1(3) 2_656 2_656 ?
O1 Li1 C31 31.1(3) . 2_656 ?
N1 Li1 C31 98.5(3) . 2_656 ?
N1 Li1 C31 155.3(3) 2_656 2_656 ?
In1 Li1 C31 148.9(4) . 2_656 ?
C33 O1 C33 62.1(9) 2_656 . ?
C33 O1 C31 97.1(11) . . ?
C33 O1 C31 97.1(11) 2_656 2_656 ?
C31 O1 C31 143.3(17) . 2_656 ?
C33 O1 Li1 148.9(5) 2_656 . ?
C33 O1 Li1 148.9(5) . . ?
C31 O1 Li1 108.3(8) . . ?
C31 O1 Li1 108.3(8) 2_656 . ?
C32 C31 O1 90.7(7) . . ?
O1 C33 C34 112.3(8) . . ?

loop_
_geom_bond_atom_site_label_1
_geom_bond_atom_site_label_2
_geom_bond_distance
_geom_bond_site_symmetry_2
_geom_bond_publ_flag
In1 N2 2.069(2) . ?
In1 N2 2.069(2) 2_656 ?
In1 N1 2.195(2) 2_656 ?
In1 N1 2.1950(19) . ?
In1 B1 2.576(3) 2_656 ?
In1 B1 2.576(3) . ?
In1 Li1 2.736(6) . ?
N1 B1 1.472(3) . ?
N1 C10 1.483(4) . ?
N1 Li1 2.109(4) . ?
N2 B1 1.424(4) . ?
N2 C20 1.464(3) . ?
C10 C13 1.532(5) . ?
C10 C11 1.533(4) . ?
C10 C12 1.545(5) . ?
C21 C20 1.528(5) . ?
C22 C20 1.525(5) . ?
C20 C23 1.525(4) . ?
C1 C2 1.398(4) . ?
C1 C6 1.400(4) . ?
C1 B1 1.593(4) . ?
C2 C3 1.387(4) . ?
C3 C4 1.387(5) . ?
C4 C5 1.377(5) . ?
C5 C6 1.392(4) . ?
Li1 O1 1.885(8) 2_656 ?
Li1 O1 1.885(8) . ?
Li1 N1 2.109(4) 2_656 ?
Li1 C31 2.749(15) 2_656 ?
O1 O1 0.000(8) 2_656 ?
O1 C33 1.457(5) 2_656 ?
O1 C33 1.457(5) . ?
O1 C31 1.494(5) . ?
O1 C31 1.494(5) 2_656 ?
C31 C32 1.484(5) . ?
C33 C34 1.507(5) . ?

loop_
_geom_torsion_atom_site_label_1
_geom_torsion_atom_site_label_2
_geom_torsion_atom_site_label_3
_geom_torsion_atom_site_label_4
_geom_torsion
_geom_torsion_site_symmetry_1
_geom_torsion_site_symmetry_2
_geom_torsion_site_symmetry_3
_geom_torsion_site_symmetry_4
_geom_torsion_publ_flag
N2 In1 N1 B1 -0.23(14) . . . . ?
N2 In1 N1 B1 -163.00(14) 2_656 . . . ?
N1 In1 N1 B1 128.24(16) 2_656 . . . ?
B1 In1 N1 B1 158.70(11) 2_656 . . . ?
Li1 In1 N1 B1 128.24(16) . . . . ?
N2 In1 N1 C10 128.3(2) . . . . ?
N2 In1 N1 C10 -34.5(2) 2_656 . . . ?
N1 In1 N1 C10 -103.2(2) 2_656 . . . ?
B1 In1 N1 C10 -72.8(2) 2_656 . . . ?
B1 In1 N1 C10 128.5(3) . . . . ?
Li1 In1 N1 C10 -103.2(2) . . . . ?
N2 In1 N1 Li1 -128.47(10) . . . . ?
N2 In1 N1 Li1 68.76(11) 2_656 . . . ?
N1 In1 N1 Li1 0.0 2_656 . . . ?
B1 In1 N1 Li1 30.46(11) 2_656 . . . ?
B1 In1 N1 Li1 -128.24(16) . . . . ?
N2 In1 N2 B1 143.10(15) 2_656 . . . ?
N1 In1 N2 B1 -82.87(17) 2_656 . . . ?
N1 In1 N2 B1 0.24(14) . . . . ?
B1 In1 N2 B1 -111.9(3) 2_656 . . . ?
Li1 In1 N2 B1 -36.90(15) . . . . ?
N2 In1 N2 C20 -42.2(2) 2_656 . . . ?
N1 In1 N2 C20 91.8(2) 2_656 . . . ?
N1 In1 N2 C20 175.0(3) . . . . ?
B1 In1 N2 C20 62.8(4) 2_656 . . . ?
B1 In1 N2 C20 174.7(3) . . . . ?
Li1 In1 N2 C20 137.8(2) . . . . ?
B1 N1 C10 C13 47.6(4) . . . . ?
Li1 N1 C10 C13 -154.7(3) . . . . ?
In1 N1 C10 C13 -65.7(3) . . . . ?
B1 N1 C10 C11 165.6(3) . . . . ?
Li1 N1 C10 C11 -36.8(3) . . . . ?
In1 N1 C10 C11 52.3(3) . . . . ?
B1 N1 C10 C12 -74.5(3) . . . . ?
Li1 N1 C10 C12 83.1(3) . . . . ?
In1 N1 C10 C12 172.1(2) . . . . ?
B1 N2 C20 C22 161.2(3) . . . . ?
In1 N2 C20 C22 -11.3(4) . . . . ?
B1 N2 C20 C23 41.3(4) . . . . ?
In1 N2 C20 C23 -131.2(3) . . . . ?
B1 N2 C20 C21 -80.3(4) . . . . ?
In1 N2 C20 C21 107.2(3) . . . . ?
C6 C1 C2 C3 -1.7(5) . . . . ?
B1 C1 C2 C3 177.7(3) . . . . ?
C1 C2 C3 C4 1.0(6) . . . . ?
C2 C3 C4 C5 0.0(7) . . . . ?
C3 C4 C5 C6 -0.3(6) . . . . ?
C4 C5 C6 C1 -0.5(5) . . . . ?
C2 C1 C6 C5 1.4(5) . . . . ?
B1 C1 C6 C5 -178.0(3) . . . . ?
C20 N2 B1 N1 -174.8(3) . . . . ?
In1 N2 B1 N1 -0.4(2) . . . . ?
C20 N2 B1 C1 3.0(5) . . . . ?
In1 N2 B1 C1 177.4(2) . . . . ?
C20 N2 B1 In1 -174.4(4) . . . . ?
C10 N1 B1 N2 -132.8(3) . . . . ?
Li1 N1 B1 N2 74.1(3) . . . . ?
In1 N1 B1 N2 0.3(2) . . . . ?
C10 N1 B1 C1 49.4(4) . . . . ?
Li1 N1 B1 C1 -103.7(3) . . . . ?
In1 N1 B1 C1 -177.5(2) . . . . ?
C10 N1 B1 In1 -133.2(3) . . . . ?
Li1 N1 B1 In1 73.8(2) . . . . ?
C2 C1 B1 N2 71.8(4) . . . . ?
C6 C1 B1 N2 -108.8(3) . . . . ?
C2 C1 B1 N1 -110.7(3) . . . . ?
C6 C1 B1 N1 68.7(4) . . . . ?
N2 In1 B1 N2 -137.9(3) 2_656 . . . ?
N1 In1 B1 N2 118.82(15) 2_656 . . . ?
N1 In1 B1 N2 -179.6(2) . . . . ?
B1 In1 B1 N2 142.29(16) 2_656 . . . ?
Li1 In1 B1 N2 142.29(16) . . . . ?
N2 In1 B1 N1 179.6(2) . . . . ?
N2 In1 B1 N1 41.7(3) 2_656 . . . ?
N1 In1 B1 N1 -61.6(2) 2_656 . . . ?
B1 In1 B1 N1 -38.10(12) 2_656 . . . ?
Li1 In1 B1 N1 -38.10(12) . . . . ?
B1 N1 Li1 O1 102.3(2) . . . 2_656 ?
C10 N1 Li1 O1 -53.91(19) . . . 2_656 ?
In1 N1 Li1 O1 180.0 . . . 2_656 ?
B1 N1 Li1 O1 102.3(2) . . . . ?
C10 N1 Li1 O1 -53.91(19) . . . . ?
In1 N1 Li1 O1 180.0 . . . . ?
B1 N1 Li1 N1 -77.7(2) . . . 2_656 ?
C10 N1 Li1 N1 126.09(19) . . . 2_656 ?
B1 N1 Li1 In1 -77.7(2) . . . . ?
C10 N1 Li1 In1 126.09(19) . . . . ?
B1 N1 Li1 C31 91.8(3) . . . 2_656 ?
C10 N1 Li1 C31 -64.4(3) . . . 2_656 ?
In1 N1 Li1 C31 169.5(3) . . . 2_656 ?
N2 In1 Li1 N1 47.87(10) . . . . ?
N2 In1 Li1 N1 -132.13(10) 2_656 . . . ?
N1 In1 Li1 N1 180.0 2_656 . . . ?
B1 In1 Li1 N1 -152.27(10) 2_656 . . . ?
B1 In1 Li1 N1 27.73(10) . . . . ?
N2 In1 Li1 N1 -132.13(10) . . . 2_656 ?
N2 In1 Li1 N1 47.87(10) 2_656 . . 2_656 ?
N1 In1 Li1 N1 180.0 . . . 2_656 ?
B1 In1 Li1 N1 27.73(10) 2_656 . . 2_656 ?
B1 In1 Li1 N1 -152.27(10) . . . 2_656 ?
N2 In1 Li1 C31 27.3(5) . . . 2_656 ?
N2 In1 Li1 C31 -152.7(5) 2_656 . . 2_656 ?
N1 In1 Li1 C31 159.5(5) 2_656 . . 2_656 ?
N1 In1 Li1 C31 -20.5(5) . . . 2_656 ?
B1 In1 Li1 C31 -172.8(5) 2_656 . . 2_656 ?
B1 In1 Li1 C31 7.2(5) . . . 2_656 ?
N1 Li1 O1 O1 0.0(5) . . . 2_656 ?
C31 Li1 O1 O1 0.0(5) 2_656 . . 2_656 ?
N1 Li1 O1 C33 122.9(17) . . . 2_656 ?
N1 Li1 O1 C33 -57.1(17) 2_656 . . 2_656 ?
C31 Li1 O1 C33 143.4(18) 2_656 . . 2_656 ?
N1 Li1 O1 C33 -57.1(17) . . . . ?
N1 Li1 O1 C33 122.9(17) 2_656 . . . ?
C31 Li1 O1 C33 -36.6(18) 2_656 . . . ?
N1 Li1 O1 C31 159.5(5) . . . . ?
N1 Li1 O1 C31 -20.5(5) 2_656 . . . ?
C31 Li1 O1 C31 180.000(2) 2_656 . . . ?
N1 Li1 O1 C31 -20.5(5) . . . 2_656 ?
N1 Li1 O1 C31 159.5(5) 2_656 . . 2_656 ?
O1 O1 C31 C32 0.00(14) 2_656 . . . ?
C33 O1 C31 C32 62.3(11) 2_656 . . . ?
C33 O1 C31 C32 104.6(14) . . . . ?
C31 O1 C31 C32 86.6(10) 2_656 . . . ?
Li1 O1 C31 C32 -93.4(10) . . . . ?
O1 O1 C33 C34 0.0(5) 2_656 . . . ?
C33 O1 C33 C34 -176(3) 2_656 . . . ?
C31 O1 C33 C34 149.5(15) . . . . ?
C31 O1 C33 C34 -44.8(12) 2_656 . . . ?
Li1 O1 C33 C34 4(3) . . . . ?
